data_4517180
loop_
_publ_author_name
'Korvorapun, Korkit'
'Kuniyil, Rositha'
'Ackermann, Lutz'

_publ_section_title
;
 Late-Stage Diversification by Selectivity Switch in meta-C--H Activation:
 Evidence for Singlet Stabilization
;
_journal_name_full 'ACS Catalysis'
_journal_page_first 435
_journal_paper_doi 10.1021/acscatal.9b04592
_journal_year 2019
_chemical_formula_moiety 'C33 H35 N5 O2'
_chemical_formula_sum 'C33 H35 N5 O2'
_chemical_formula_weight 533.66
_space_group_crystal_system monoclinic
_space_group_IT_number 14
_space_group_name_Hall '-P 2yn'
_space_group_name_H-M_alt 'P 1 21/n 1'
_atom_sites_solution_hydrogens geom
_atom_sites_solution_primary dual
_audit_creation_date 2018-01-23
_audit_creation_method
;
Olex2 1.2
(compiled 2017.08.10 svn.r3458 for OlexSys, GUI svn.r5381)
;
_cell_angle_alpha 90
_cell_angle_beta 101.977(2)
_cell_angle_gamma 90
_cell_formula_units_Z 4
_cell_length_a 10.1416(6)
_cell_length_b 27.4937(13)
_cell_length_c 10.2461(6)
_cell_measurement_reflns_used 4777
_cell_measurement_temperature 100
_cell_measurement_theta_max 28.89
_cell_measurement_theta_min 2.51
_cell_volume 2794.7(3)
_computing_cell_refinement 'SAINT V8.38A (?, 2016)'
_computing_data_reduction 'SAINT V8.38A (?, 2016)'
_computing_molecular_graphics 'Olex2 (Dolomanov et al., 2009)'
_computing_publication_material 'Olex2 (Dolomanov et al., 2009)'
_computing_structure_refinement 'XL (Sheldrick, 2008)'
_computing_structure_solution 'XT (Sheldrick, 2015)'
_diffrn_ambient_temperature 100.0
_diffrn_measured_fraction_theta_full 0.998
_diffrn_measured_fraction_theta_max 0.998
_diffrn_measurement_device_type 'Bruker APEX-II CCD'
_diffrn_measurement_method '\f and \w scans'
_diffrn_radiation_type MoK\a
_diffrn_radiation_wavelength 0.71073
_diffrn_reflns_av_R_equivalents 0.0219
_diffrn_reflns_av_unetI/netI 0.0176
_diffrn_reflns_Laue_measured_fraction_full 0.998
_diffrn_reflns_Laue_measured_fraction_max 0.998
_diffrn_reflns_limit_h_max 14
_diffrn_reflns_limit_h_min -14
_diffrn_reflns_limit_k_max 40
_diffrn_reflns_limit_k_min -40
_diffrn_reflns_limit_l_max 14
_diffrn_reflns_limit_l_min -15
_diffrn_reflns_number 44140
_diffrn_reflns_point_group_measured_fraction_full 0.998
_diffrn_reflns_point_group_measured_fraction_max 0.998
_diffrn_reflns_theta_full 25.242
_diffrn_reflns_theta_max 31.493
_diffrn_reflns_theta_min 2.515
_diffrn_standards_number 0
_exptl_absorpt_coefficient_mu 0.081
_exptl_absorpt_correction_T_max 0.8880
_exptl_absorpt_correction_T_min 0.8243
_exptl_absorpt_correction_type multi-scan
_exptl_absorpt_process_details
'SADABS-2016/2 (Bruker,2016/2) was used for absorption correction. wR2(int) was 0.0663 before and 0.0453 after correction. The Ratio of minimum to maximum transmission is 0.9283. The \l/2 correction factor is Not present.'
_exptl_crystal_colour colourless
_exptl_crystal_colour_primary colourless
_exptl_crystal_density_diffrn 1.268
_exptl_crystal_description block
_exptl_crystal_F_000 1136
_exptl_crystal_size_max 0.438
_exptl_crystal_size_mid 0.434
_exptl_crystal_size_min 0.37
_refine_diff_density_max 0.459
_refine_diff_density_min -0.237
_refine_diff_density_rms 0.046
_refine_ls_extinction_method none
_refine_ls_goodness_of_fit_ref 1.039
_refine_ls_hydrogen_treatment constr
_refine_ls_matrix_type full
_refine_ls_number_parameters 366
_refine_ls_number_reflns 9275
_refine_ls_number_restraints 0
_refine_ls_restrained_S_all 1.039
_refine_ls_R_factor_all 0.0455
_refine_ls_R_factor_gt 0.0409
_refine_ls_shift/su_max 0.001
_refine_ls_shift/su_mean 0.000
_refine_ls_structure_factor_coef Fsqd
_refine_ls_weighting_details 'w=1/[\s^2^(Fo^2^)+(0.0548P)^2^+0.9417P] where P=(Fo^2^+2Fc^2^)/3'
_refine_ls_weighting_scheme calc
_refine_ls_wR_factor_gt 0.1081
_refine_ls_wR_factor_ref 0.1117
_reflns_Friedel_coverage 0.000
_reflns_number_gt 8331
_reflns_number_total 9275
_reflns_threshold_expression 'I > 2\s(I)'
_cod_data_source_file cs9b04592_si_009.cif
_cod_data_source_block mo_0241_cg_0m
_cod_database_code 4517180
_shelx_shelxl_version_number 2016/6
_shelx_space_group_comment
;
The symmetry employed for this shelxl refinement is uniquely defined
by the following loop, which should always be used as a source of
symmetry information in preference to the above space-group names.
They are only intended as comments.
;
_olex2_refinement_description
;
1. Fixed Uiso
 At 1.2 times of:
  All C(H) groups, All C(H,H) groups
 At 1.5 times of:
  All C(H,H,H) groups
2.a Ternary CH refined with riding coordinates:
 C28(H28), C31(H31)
2.b Secondary CH2 refined with riding coordinates:
 C8(H8A,H8B), C20(H20A,H20B)
2.c Aromatic/amide H refined with riding coordinates:
 C3(H3), C4(H4), C6(H6), C7(H7), C10(H10), C12(H12), C13(H13), C14(H14),
 C16(H16), C19(H19), C22(H22), C23(H23), C25(H25), C26(H26)
2.d Idealised Me refined as rotating group:
 C1(H1A,H1B,H1C), C29(H29A,H29B,H29C), C30(H30A,H30B,H30C), C32(H32A,H32B,
 H32C), C33(H33A,H33B,H33C)
;
_olex2_submission_special_instructions 'No special instructions were received'

loop_
_space_group_symop_operation_xyz
'x, y, z'
'-x+1/2, y+1/2, -z+1/2'
'-x, -y, -z'
'x-1/2, -y-1/2, z-1/2'

loop_
_atom_site_label
_atom_site_type_symbol
_atom_site_fract_x
_atom_site_fract_y
_atom_site_fract_z
_atom_site_U_iso_or_equiv
_atom_site_adp_type
_atom_site_occupancy
_atom_site_site_symmetry_order
_atom_site_calc_flag
_atom_site_refinement_flags_posn
O1 O 0.47757(7) 0.21910(2) 1.06300(7) 0.02346(14) Uani 1 1 d .
O2 O 0.67750(9) 0.85112(3) 0.61637(7) 0.03145(18) Uani 1 1 d .
N1 N 0.53374(7) 0.50490(3) 0.72133(7) 0.01621(13) Uani 1 1 d .
N2 N 0.61777(7) 0.56678(3) 0.59250(7) 0.01782(14) Uani 1 1 d .
N3 N 0.43883(8) 0.60439(3) 0.43027(7) 0.01767(14) Uani 1 1 d .
N4 N 0.26024(8) 0.56280(3) 0.47192(7) 0.01773(14) Uani 1 1 d .
N5 N 0.64583(7) 0.86466(3) 0.39286(7) 0.01623(13) Uani 1 1 d .
C1 C 0.52200(12) 0.19821(4) 1.19208(11) 0.0289(2) Uani 1 1 d .
H1A H 0.561075 0.166082 1.183245 0.043 Uiso 1 1 calc GR
H1B H 0.445215 0.194897 1.235815 0.043 Uiso 1 1 calc GR
H1C H 0.590236 0.219300 1.245849 0.043 Uiso 1 1 calc GR
C2 C 0.42426(9) 0.26494(3) 1.05793(9) 0.01754(15) Uani 1 1 d .
C3 C 0.40490(9) 0.29115(3) 1.16906(8) 0.01847(15) Uani 1 1 d .
H3 H 0.427330 0.277186 1.255641 0.022 Uiso 1 1 calc R
C4 C 0.35222(9) 0.33810(3) 1.15142(8) 0.01758(15) Uani 1 1 d .
H4 H 0.339653 0.356024 1.227166 0.021 Uiso 1 1 calc R
C5 C 0.31746(8) 0.35944(3) 1.02529(8) 0.01499(14) Uani 1 1 d .
C6 C 0.33548(9) 0.33214(3) 0.91568(8) 0.01719(15) Uani 1 1 d .
H6 H 0.310984 0.345751 0.828789 0.021 Uiso 1 1 calc R
C7 C 0.38856(9) 0.28541(3) 0.93106(8) 0.01932(16) Uani 1 1 d .
H7 H 0.400502 0.267433 0.855182 0.023 Uiso 1 1 calc R
C8 C 0.26497(10) 0.41120(3) 1.01292(8) 0.01953(16) Uani 1 1 d .
H8A H 0.182034 0.412514 1.049502 0.023 Uiso 1 1 calc R
H8B H 0.332743 0.432365 1.069338 0.023 Uiso 1 1 calc R
C9 C 0.23337(9) 0.43210(3) 0.87351(8) 0.01609(14) Uani 1 1 d .
C10 C 0.32896(8) 0.46012(3) 0.82769(8) 0.01490(14) Uani 1 1 d .
H10 H 0.415515 0.464583 0.883280 0.018 Uiso 1 1 calc R
C11 C 0.29992(8) 0.48183(3) 0.70138(8) 0.01373(14) Uani 1 1 d .
C12 C 0.17306(8) 0.47463(3) 0.61857(8) 0.01661(15) Uani 1 1 d .
H12 H 0.152100 0.489218 0.532697 0.020 Uiso 1 1 calc R
C13 C 0.07767(9) 0.44596(3) 0.66271(9) 0.01853(15) Uani 1 1 d .
H13 H -0.008108 0.440723 0.606351 0.022 Uiso 1 1 calc R
C14 C 0.10764(9) 0.42495(3) 0.78919(9) 0.01815(15) Uani 1 1 d .
H14 H 0.041865 0.405541 0.818444 0.022 Uiso 1 1 calc R
C15 C 0.40401(8) 0.51205(3) 0.65878(8) 0.01375(14) Uani 1 1 d .
C16 C 0.63071(8) 0.53156(3) 0.68457(8) 0.01778(15) Uani 1 1 d .
H16 H 0.720289 0.524538 0.729788 0.021 Uiso 1 1 calc R
C17 C 0.48916(8) 0.57300(3) 0.53255(8) 0.01540(14) Uani 1 1 d .
C18 C 0.37735(8) 0.54731(3) 0.55821(8) 0.01436(14) Uani 1 1 d .
C19 C 0.30250(9) 0.59603(3) 0.39776(9) 0.01918(16) Uani 1 1 d .
H19 H 0.243807 0.612762 0.327827 0.023 Uiso 1 1 calc R
C20 C 0.51842(10) 0.63463(3) 0.35821(9) 0.02167(17) Uani 1 1 d .
H20A H 0.470316 0.636833 0.263883 0.026 Uiso 1 1 calc R
H20B H 0.605492 0.618134 0.359696 0.026 Uiso 1 1 calc R
C21 C 0.54700(9) 0.68568(3) 0.41186(8) 0.01665(15) Uani 1 1 d .
C22 C 0.67931(9) 0.70059(3) 0.45872(9) 0.01995(16) Uani 1 1 d .
H22 H 0.750054 0.677347 0.469668 0.024 Uiso 1 1 calc R
C23 C 0.70952(9) 0.74926(3) 0.48986(9) 0.01980(16) Uani 1 1 d .
H23 H 0.800430 0.758997 0.521395 0.024 Uiso 1 1 calc R
C24 C 0.60664(9) 0.78353(3) 0.47477(8) 0.01561(14) Uani 1 1 d .
C25 C 0.47306(9) 0.76836(3) 0.43619(10) 0.02144(17) Uani 1 1 d .
H25 H 0.401981 0.791199 0.431774 0.026 Uiso 1 1 calc R
C26 C 0.44355(9) 0.71975(3) 0.40406(10) 0.02207(17) Uani 1 1 d .
H26 H 0.352354 0.709726 0.376654 0.026 Uiso 1 1 calc R
C27 C 0.64477(9) 0.83631(3) 0.50018(9) 0.01757(15) Uani 1 1 d .
C28 C 0.70103(9) 0.91488(3) 0.41036(9) 0.01788(15) Uani 1 1 d .
H28 H 0.699603 0.927574 0.318616 0.021 Uiso 1 1 calc R
C29 C 0.84754(11) 0.91596(4) 0.48353(11) 0.0289(2) Uani 1 1 d .
H29A H 0.852670 0.910453 0.578952 0.043 Uiso 1 1 calc GR
H29B H 0.886746 0.947725 0.470609 0.043 Uiso 1 1 calc GR
H29C H 0.897693 0.890383 0.448220 0.043 Uiso 1 1 calc GR
C30 C 0.61321(14) 0.94902(4) 0.47180(16) 0.0421(3) Uani 1 1 d .
H30A H 0.520042 0.947177 0.421271 0.063 Uiso 1 1 calc GR
H30B H 0.646432 0.982405 0.469212 0.063 Uiso 1 1 calc GR
H30C H 0.616449 0.939524 0.564605 0.063 Uiso 1 1 calc GR
C31 C 0.61384(9) 0.84596(3) 0.25396(8) 0.01902(16) Uani 1 1 d .
H31 H 0.574016 0.812813 0.257007 0.023 Uiso 1 1 calc R
C32 C 0.74159(11) 0.84012(4) 0.19863(10) 0.02647(19) Uani 1 1 d .
H32A H 0.783859 0.871987 0.194694 0.040 Uiso 1 1 calc GR
H32B H 0.718386 0.826157 0.108771 0.040 Uiso 1 1 calc GR
H32C H 0.804520 0.818452 0.256894 0.040 Uiso 1 1 calc GR
C33 C 0.50761(11) 0.87740(4) 0.16480(11) 0.0305(2) Uani 1 1 d .
H33A H 0.428638 0.880559 0.205409 0.046 Uiso 1 1 calc GR
H33B H 0.480839 0.862103 0.076891 0.046 Uiso 1 1 calc GR
H33C H 0.545204 0.909701 0.154908 0.046 Uiso 1 1 calc GR

loop_
_atom_site_aniso_label
_atom_site_aniso_U_11
_atom_site_aniso_U_22
_atom_site_aniso_U_33
_atom_site_aniso_U_23
_atom_site_aniso_U_13
_atom_site_aniso_U_12
O1 0.0312(4) 0.0168(3) 0.0218(3) 0.0042(2) 0.0041(3) 0.0063(2)
O2 0.0586(5) 0.0200(3) 0.0170(3) -0.0036(2) 0.0108(3) -0.0154(3)
N1 0.0156(3) 0.0164(3) 0.0156(3) -0.0021(2) 0.0011(2) 0.0002(2)
N2 0.0187(3) 0.0163(3) 0.0188(3) -0.0055(2) 0.0047(3) -0.0041(2)
N3 0.0248(4) 0.0108(3) 0.0178(3) 0.0000(2) 0.0052(3) -0.0038(2)
N4 0.0197(3) 0.0134(3) 0.0184(3) 0.0030(2) -0.0001(3) -0.0001(2)
N5 0.0198(3) 0.0118(3) 0.0166(3) 0.0005(2) 0.0028(2) -0.0040(2)
C1 0.0376(5) 0.0228(4) 0.0264(5) 0.0104(4) 0.0069(4) 0.0085(4)
C2 0.0185(4) 0.0151(3) 0.0186(4) 0.0022(3) 0.0029(3) 0.0004(3)
C3 0.0212(4) 0.0187(4) 0.0148(3) 0.0027(3) 0.0022(3) -0.0007(3)
C4 0.0215(4) 0.0176(4) 0.0137(3) -0.0001(3) 0.0039(3) -0.0014(3)
C5 0.0164(3) 0.0141(3) 0.0147(3) 0.0006(3) 0.0039(3) -0.0016(3)
C6 0.0224(4) 0.0154(3) 0.0139(3) 0.0013(3) 0.0040(3) 0.0007(3)
C7 0.0259(4) 0.0164(4) 0.0158(4) 0.0001(3) 0.0048(3) 0.0021(3)
C8 0.0294(4) 0.0153(3) 0.0152(3) 0.0006(3) 0.0076(3) 0.0026(3)
C9 0.0220(4) 0.0115(3) 0.0156(3) -0.0005(3) 0.0060(3) 0.0018(3)
C10 0.0172(3) 0.0121(3) 0.0149(3) -0.0003(2) 0.0023(3) 0.0019(3)
C11 0.0157(3) 0.0104(3) 0.0148(3) -0.0003(2) 0.0025(3) 0.0006(2)
C12 0.0178(4) 0.0140(3) 0.0168(3) 0.0012(3) 0.0006(3) -0.0009(3)
C13 0.0175(4) 0.0168(3) 0.0204(4) -0.0010(3) 0.0018(3) -0.0027(3)
C14 0.0211(4) 0.0142(3) 0.0203(4) -0.0014(3) 0.0071(3) -0.0023(3)
C15 0.0158(3) 0.0114(3) 0.0136(3) -0.0017(2) 0.0018(3) -0.0004(2)
C16 0.0162(3) 0.0187(4) 0.0178(4) -0.0047(3) 0.0021(3) -0.0012(3)
C17 0.0206(4) 0.0102(3) 0.0157(3) -0.0030(2) 0.0042(3) -0.0027(3)
C18 0.0165(3) 0.0108(3) 0.0150(3) -0.0007(2) 0.0016(3) -0.0013(3)
C19 0.0247(4) 0.0128(3) 0.0186(4) 0.0020(3) 0.0013(3) -0.0007(3)
C20 0.0353(5) 0.0123(3) 0.0207(4) -0.0020(3) 0.0134(3) -0.0059(3)
C21 0.0244(4) 0.0105(3) 0.0165(3) 0.0002(3) 0.0076(3) -0.0024(3)
C22 0.0218(4) 0.0144(3) 0.0235(4) -0.0004(3) 0.0045(3) 0.0022(3)
C23 0.0181(4) 0.0165(4) 0.0241(4) -0.0019(3) 0.0027(3) -0.0019(3)
C24 0.0210(4) 0.0107(3) 0.0157(3) -0.0004(2) 0.0053(3) -0.0031(3)
C25 0.0191(4) 0.0131(3) 0.0320(5) -0.0013(3) 0.0049(3) -0.0003(3)
C26 0.0181(4) 0.0149(4) 0.0330(5) -0.0028(3) 0.0051(3) -0.0043(3)
C27 0.0237(4) 0.0119(3) 0.0181(4) -0.0009(3) 0.0064(3) -0.0042(3)
C28 0.0199(4) 0.0112(3) 0.0226(4) 0.0020(3) 0.0045(3) -0.0040(3)
C29 0.0273(5) 0.0216(4) 0.0322(5) 0.0072(4) -0.0070(4) -0.0100(4)
C30 0.0484(7) 0.0131(4) 0.0764(9) -0.0040(5) 0.0398(7) -0.0042(4)
C31 0.0227(4) 0.0180(4) 0.0152(3) 0.0010(3) 0.0011(3) -0.0041(3)
C32 0.0310(5) 0.0285(5) 0.0216(4) -0.0008(3) 0.0094(4) -0.0031(4)
C33 0.0288(5) 0.0314(5) 0.0260(5) 0.0041(4) -0.0065(4) -0.0014(4)

loop_
_atom_type_symbol
_atom_type_description
_atom_type_scat_dispersion_real
_atom_type_scat_dispersion_imag
_atom_type_scat_source
C C 0.0033 0.0016 'International Tables Vol C Tables 4.2.6.8 and 6.1.1.4'
H H 0.0000 0.0000 'International Tables Vol C Tables 4.2.6.8 and 6.1.1.4'
N N 0.0061 0.0033 'International Tables Vol C Tables 4.2.6.8 and 6.1.1.4'
O O 0.0106 0.0060 'International Tables Vol C Tables 4.2.6.8 and 6.1.1.4'

loop_
_geom_angle_atom_site_label_1
_geom_angle_atom_site_label_2
_geom_angle_atom_site_label_3
_geom_angle
C2 O1 C1 116.90(7)
C16 N1 C15 119.01(7)
C17 N2 C16 111.16(7)
C17 N3 C19 106.04(7)
C17 N3 C20 125.94(8)
C19 N3 C20 127.37(8)
C19 N4 C18 104.00(7)
C27 N5 C28 120.29(7)
C27 N5 C31 122.97(7)
C31 N5 C28 116.05(7)
O1 C1 H1A 109.5
O1 C1 H1B 109.5
O1 C1 H1C 109.5
H1A C1 H1B 109.5
H1A C1 H1C 109.5
H1B C1 H1C 109.5
O1 C2 C3 124.48(8)
O1 C2 C7 115.57(8)
C7 C2 C3 119.95(8)
C2 C3 H3 120.4
C4 C3 C2 119.17(8)
C4 C3 H3 120.4
C3 C4 H4 119.2
C3 C4 C5 121.69(8)
C5 C4 H4 119.2
C4 C5 C8 119.26(7)
C6 C5 C4 117.99(8)
C6 C5 C8 122.74(7)
C5 C6 H6 119.4
C7 C6 C5 121.27(8)
C7 C6 H6 119.4
C2 C7 H7 120.0
C6 C7 C2 119.92(8)
C6 C7 H7 120.0
C5 C8 H8A 108.3
C5 C8 H8B 108.3
H8A C8 H8B 107.4
C9 C8 C5 115.97(7)
C9 C8 H8A 108.3
C9 C8 H8B 108.3
C10 C9 C8 120.18(8)
C10 C9 C14 118.59(8)
C14 C9 C8 121.21(8)
C9 C10 H10 119.4
C9 C10 C11 121.30(7)
C11 C10 H10 119.3
C10 C11 C12 119.37(7)
C10 C11 C15 119.10(7)
C12 C11 C15 121.53(7)
C11 C12 H12 120.2
C13 C12 C11 119.70(8)
C13 C12 H12 120.2
C12 C13 H13 119.9
C14 C13 C12 120.27(8)
C14 C13 H13 119.9
C9 C14 H14 119.6
C13 C14 C9 120.76(8)
C13 C14 H14 119.6
N1 C15 C11 117.52(7)
N1 C15 C18 118.02(7)
C18 C15 C11 124.46(7)
N1 C16 H16 115.8
N2 C16 N1 128.49(8)
N2 C16 H16 115.8
N2 C17 N3 127.32(8)
N2 C17 C18 126.84(8)
N3 C17 C18 105.80(7)
N4 C18 C15 133.51(7)
N4 C18 C17 110.02(7)
C15 C18 C17 116.45(7)
N3 C19 H19 122.9
N4 C19 N3 114.12(8)
N4 C19 H19 122.9
N3 C20 H20A 108.4
N3 C20 H20B 108.4
N3 C20 C21 115.36(7)
H20A C20 H20B 107.5
C21 C20 H20A 108.4
C21 C20 H20B 108.4
C22 C21 C20 119.83(8)
C22 C21 C26 118.82(8)
C26 C21 C20 121.09(8)
C21 C22 H22 119.6
C21 C22 C23 120.83(8)
C23 C22 H22 119.6
C22 C23 H23 120.0
C24 C23 C22 120.03(8)
C24 C23 H23 120.0
C23 C24 C25 119.44(7)
C23 C24 C27 118.20(8)
C25 C24 C27 122.36(8)
C24 C25 H25 119.9
C26 C25 C24 120.14(8)
C26 C25 H25 119.9
C21 C26 H26 119.7
C25 C26 C21 120.51(8)
C25 C26 H26 119.7
O2 C27 N5 123.26(8)
O2 C27 C24 119.35(8)
N5 C27 C24 117.35(7)
N5 C28 H28 106.2
N5 C28 C29 112.50(7)
N5 C28 C30 112.69(7)
C29 C28 H28 106.2
C30 C28 H28 106.2
C30 C28 C29 112.42(9)
C28 C29 H29A 109.5
C28 C29 H29B 109.5
C28 C29 H29C 109.5
H29A C29 H29B 109.5
H29A C29 H29C 109.5
H29B C29 H29C 109.5
C28 C30 H30A 109.5
C28 C30 H30B 109.5
C28 C30 H30C 109.5
H30A C30 H30B 109.5
H30A C30 H30C 109.5
H30B C30 H30C 109.5
N5 C31 H31 107.2
N5 C31 C32 111.04(7)
N5 C31 C33 111.36(8)
C32 C31 H31 107.2
C32 C31 C33 112.64(8)
C33 C31 H31 107.2
C31 C32 H32A 109.5
C31 C32 H32B 109.5
C31 C32 H32C 109.5
H32A C32 H32B 109.5
H32A C32 H32C 109.5
H32B C32 H32C 109.5
C31 C33 H33A 109.5
C31 C33 H33B 109.5
C31 C33 H33C 109.5
H33A C33 H33B 109.5
H33A C33 H33C 109.5
H33B C33 H33C 109.5

loop_
_geom_bond_atom_site_label_1
_geom_bond_atom_site_label_2
_geom_bond_distance
O1 C1 1.4265(12)
O1 C2 1.3681(10)
O2 C27 1.2366(11)
N1 C15 1.3529(10)
N1 C16 1.3418(11)
N2 C16 1.3392(12)
N2 C17 1.3324(11)
N3 C17 1.3718(11)
N3 C19 1.3727(12)
N3 C20 1.4611(11)
N4 C18 1.3921(10)
N4 C19 1.3156(11)
N5 C27 1.3496(11)
N5 C28 1.4869(10)
N5 C31 1.4843(11)
C1 H1A 0.9800
C1 H1B 0.9800
C1 H1C 0.9800
C2 C3 1.3954(12)
C2 C7 1.3937(12)
C3 H3 0.9500
C3 C4 1.3942(12)
C4 H4 0.9500
C4 C5 1.3964(11)
C5 C6 1.3940(11)
C5 C8 1.5155(12)
C6 H6 0.9500
C6 C7 1.3892(12)
C7 H7 0.9500
C8 H8A 0.9900
C8 H8B 0.9900
C8 C9 1.5110(12)
C9 C10 1.3938(12)
C9 C14 1.3978(12)
C10 H10 0.9500
C10 C11 1.3999(11)
C11 C12 1.4006(11)
C11 C15 1.4787(11)
C12 H12 0.9500
C12 C13 1.3941(12)
C13 H13 0.9500
C13 C14 1.3936(12)
C14 H14 0.9500
C15 C18 1.3996(11)
C16 H16 0.9500
C17 C18 1.4062(11)
C19 H19 0.9500
C20 H20A 0.9900
C20 H20B 0.9900
C20 C21 1.5135(12)
C21 C22 1.3898(12)
C21 C26 1.3963(12)
C22 H22 0.9500
C22 C23 1.3948(12)
C23 H23 0.9500
C23 C24 1.3904(12)
C24 C25 1.3940(12)
C24 C27 1.5105(11)
C25 H25 0.9500
C25 C26 1.3939(12)
C26 H26 0.9500
C28 H28 1.0000
C28 C29 1.5193(13)
C28 C30 1.5176(14)
C29 H29A 0.9800
C29 H29B 0.9800
C29 H29C 0.9800
C30 H30A 0.9800
C30 H30B 0.9800
C30 H30C 0.9800
C31 H31 1.0000
C31 C32 1.5266(14)
C31 C33 1.5277(13)
C32 H32A 0.9800
C32 H32B 0.9800
C32 H32C 0.9800
C33 H33A 0.9800
C33 H33B 0.9800
C33 H33C 0.9800
